data_2017957
loop_
_publ_author_name
'Olczak, Andrzej'
'Szczesio, Ma\/lgorzata'
'Go\/lka, Jolanta'
'Orlewska, Czes\/lawa'
'Gobis, Katarzyna'
'Foks, Henryk'
'G\/l\'owka, Marek L.'

_publ_section_title
;
 Planarity of heteroaryldithiocarbazic acid derivatives showing
 tuberculostatic activity. II. Crystal structures of
 3-[amino(pyrazin-2-yl)methylidene]-2-methylcarbazic acid esters
;
_journal_coeditor_code FG3209
_journal_issue 1
_journal_name_full 'Acta Crystallographica Section C'
_journal_page_first o37
_journal_page_last o42
_journal_paper_doi 10.1107/S0108270110049905
_journal_volume 67
_journal_year 2011
_chemical_formula_iupac 'C11 H11 N5'
_chemical_formula_moiety 'C11 H11 N5'
_chemical_formula_sum 'C11 H11 N5'
_chemical_formula_weight 213.25
_chemical_name_systematic
;
<i>N</i>'-Anilinopyrazine-2-carboximidamide
;
_space_group_IT_number 29
_symmetry_cell_setting orthorhombic
_symmetry_space_group_name_Hall 'P 2c -2ac'
_symmetry_space_group_name_H-M 'P c a 21'
_atom_sites_solution_hydrogens geom
_atom_sites_solution_primary direct
_atom_sites_solution_secondary difmap
_audit_creation_method SHELXL97
_cell_angle_alpha 90.00
_cell_angle_beta 90.00
_cell_angle_gamma 90.00
_cell_formula_units_Z 4
_cell_length_a 20.7274(6)
_cell_length_b 5.74560(10)
_cell_length_c 9.1455(3)
_cell_measurement_reflns_used 5484
_cell_measurement_temperature 290
_cell_measurement_theta_max 31.6227
_cell_measurement_theta_min 2.9407
_cell_volume 1089.15(5)
_computing_cell_refinement 'CrysAlis RED (Oxford Diffraction, 2007)'
_computing_data_collection 'CrysAlis CCD (Oxford Diffraction, 2007)'
_computing_data_reduction 'CrysAlis RED (Oxford Diffraction, 2007)'
_computing_molecular_graphics
;
PLATON (Spek, 2009) and Mercury (Macrae <i>et al.</i>, 2006)
;
_computing_publication_material 'PLATON (Spek, 2009)'
_computing_structure_refinement 'SHELXTL (Sheldrick, 2008)'
_computing_structure_solution 'SHELXTL (Sheldrick, 2008)'
_diffrn_ambient_temperature 290
_diffrn_measured_fraction_theta_full 0.984
_diffrn_measured_fraction_theta_max 0.984
_diffrn_measurement_device_type 'Kuma KM-4 CCD area-detector'
_diffrn_measurement_method \w
_diffrn_radiation_monochromator graphite
_diffrn_radiation_source 'fine-focus sealed tube'
_diffrn_radiation_type MoK\a
_diffrn_radiation_wavelength 0.71073
_diffrn_reflns_av_R_equivalents 0.0292
_diffrn_reflns_av_sigmaI/netI 0.0215
_diffrn_reflns_limit_h_max 27
_diffrn_reflns_limit_h_min -27
_diffrn_reflns_limit_k_max 7
_diffrn_reflns_limit_k_min -7
_diffrn_reflns_limit_l_max 12
_diffrn_reflns_limit_l_min -9
_diffrn_reflns_number 15567
_diffrn_reflns_theta_full 28.28
_diffrn_reflns_theta_max 28.28
_diffrn_reflns_theta_min 2.97
_exptl_absorpt_coefficient_mu 0.085
_exptl_absorpt_correction_T_max 1.00000
_exptl_absorpt_correction_T_min 0.72769
_exptl_absorpt_correction_type multi-scan
_exptl_absorpt_process_details '(SADABS; Sheldrick, 2003)'
_exptl_crystal_colour colourless
_exptl_crystal_density_diffrn 1.300
_exptl_crystal_density_method 'not measured'
_exptl_crystal_description plate
_exptl_crystal_F_000 448
_exptl_crystal_size_max 0.4
_exptl_crystal_size_mid 0.3
_exptl_crystal_size_min 0.05
_refine_diff_density_max 0.105
_refine_diff_density_min -0.120
_refine_ls_abs_structure_details 'Flack (1983), <b>with how many Friedel pairs?</b>'
_refine_ls_abs_structure_Flack 0(10)
_refine_ls_extinction_method none
_refine_ls_goodness_of_fit_ref 0.904
_refine_ls_hydrogen_treatment mixed
_refine_ls_matrix_type full
_refine_ls_number_parameters 154
_refine_ls_number_reflns 1415
_refine_ls_number_restraints 1
_refine_ls_restrained_S_all 0.904
_refine_ls_R_factor_all 0.0423
_refine_ls_R_factor_gt 0.0295
_refine_ls_shift/su_max 0.000
_refine_ls_shift/su_mean 0.000
_refine_ls_structure_factor_coef Fsqd
_refine_ls_weighting_details 'calc w = 1/[\s^2^(Fo^2^)+(0.0458P)^2^+0.0000P] where P=(Fo^2^+2Fc^2^)/3'
_refine_ls_weighting_scheme calc
_refine_ls_wR_factor_gt 0.0657
_refine_ls_wR_factor_ref 0.0681
_reflns_number_gt 1055
_reflns_number_total 1415
_reflns_threshold_expression I>2\s(I)
_cod_data_source_file fg3209.cif
_cod_data_source_block D1
_cod_original_sg_symbol_Hall 'p 2c -2ac'
_cod_database_code 2017957
_cod_database_fobs_code 2017957

loop_
_symmetry_equiv_pos_as_xyz
'x, y, z'
'-x, -y, z+1/2'
'-x+1/2, y, z+1/2'
'x+1/2, -y, z'

loop_
_atom_site_type_symbol
_atom_site_label
_atom_site_fract_x
_atom_site_fract_y
_atom_site_fract_z
_atom_site_U_iso_or_equiv
_atom_site_adp_type
_atom_site_calc_flag
_atom_site_refinement_flags
_atom_site_occupancy
_atom_site_disorder_assembly
_atom_site_disorder_group
C C4 0.25837(8) 0.8077(2) -0.02592(15) 0.0399(3) Uani d . 1 . .
C C11 0.39995(8) 1.0962(3) 0.0866(2) 0.0472(4) Uani d . 1 . .
C C12 0.42684(7) 0.9455(3) 0.1875(2) 0.0538(4) Uani d . 1 . .
H H12 0.4076 0.8023 0.2061 0.065 Uiso calc R 1 . .
C C13 0.48259(9) 1.0090(4) 0.2608(3) 0.0708(6) Uani d . 1 . .
H H13 0.5005 0.9066 0.3283 0.085 Uiso calc R 1 . .
C C14 0.51185(9) 1.2179(4) 0.2364(3) 0.0781(7) Uani d . 1 . .
H H14 0.5497 1.2569 0.2851 0.094 Uiso calc R 1 . .
C C15 0.48431(10) 1.3700(4) 0.1385(3) 0.0801(7) Uani d . 1 . .
H H15 0.5036 1.5139 0.1223 0.096 Uiso calc R 1 . .
C C16 0.42865(9) 1.3130(3) 0.0639(2) 0.0638(6) Uani d . 1 . .
H H16 0.4104 1.4184 -0.0012 0.077 Uiso calc R 1 . .
C C41 0.21834(7) 0.6080(3) 0.01839(18) 0.0398(3) Uani d . 1 . .
C C43 0.12908(8) 0.3876(3) -0.0203(2) 0.0576(5) Uani d . 1 . .
H H43 0.0927 0.3505 -0.0753 0.069 Uiso calc R 1 . .
C C44 0.14321(9) 0.2574(3) 0.1009(2) 0.0587(5) Uani d . 1 . .
H H44 0.1154 0.1376 0.1274 0.070 Uiso calc R 1 . .
C C46 0.23302(8) 0.4698(3) 0.13907(17) 0.0477(4) Uani d . 1 . .
H H46 0.2706 0.5002 0.1914 0.057 Uiso calc R 1 . .
H H2 0.3263(9) 1.145(3) -0.034(2) 0.057 Uiso d . 1 . .
H H5A 0.2623(8) 1.040(3) -0.180(2) 0.057 Uiso d . 1 . .
H H5B 0.1981(8) 0.881(3) -0.177(2) 0.057 Uiso d . 1 . .
N N2 0.34609(7) 1.0361(2) 0.00504(18) 0.0527(4) Uani d . 1 . .
N N3 0.31069(6) 0.8440(2) 0.04645(14) 0.0445(3) Uani d . 1 . .
N N5 0.23487(8) 0.9418(3) -0.13588(16) 0.0561(4) Uani d . 1 . .
N N42 0.16588(6) 0.5658(2) -0.06184(15) 0.0487(4) Uani d . 1 . .
N N45 0.19526(7) 0.2965(2) 0.18176(17) 0.0556(4) Uani d . 1 . .

loop_
_atom_site_aniso_label
_atom_site_aniso_U_11
_atom_site_aniso_U_22
_atom_site_aniso_U_33
_atom_site_aniso_U_12
_atom_site_aniso_U_13
_atom_site_aniso_U_23
C4 0.0518(9) 0.0400(7) 0.0278(8) 0.0039(7) 0.0021(7) 0.0063(6)
C11 0.0468(9) 0.0453(8) 0.0494(10) -0.0023(7) 0.0121(8) -0.0012(7)
C12 0.0519(9) 0.0506(9) 0.0588(11) -0.0012(7) 0.0010(9) 0.0018(9)
C13 0.0557(11) 0.0753(13) 0.0813(15) 0.0069(10) -0.0102(11) -0.0106(12)
C14 0.0477(10) 0.0786(14) 0.1080(19) -0.0029(10) 0.0010(12) -0.0339(14)
C15 0.0603(12) 0.0597(11) 0.120(2) -0.0180(10) 0.0247(14) -0.0216(14)
C16 0.0653(11) 0.0488(10) 0.0773(15) -0.0085(9) 0.0181(10) 0.0025(9)
C41 0.0464(8) 0.0438(8) 0.0292(7) 0.0028(6) 0.0016(7) 0.0042(7)
C43 0.0489(10) 0.0686(11) 0.0551(12) -0.0061(8) -0.0053(9) 0.0072(10)
C44 0.0548(10) 0.0586(10) 0.0626(12) -0.0106(9) 0.0064(9) 0.0112(9)
C46 0.0570(10) 0.0488(8) 0.0373(9) -0.0038(7) -0.0073(8) 0.0106(8)
N2 0.0609(9) 0.0472(8) 0.0499(9) -0.0078(7) -0.0024(8) 0.0170(7)
N3 0.0524(7) 0.0449(7) 0.0361(7) -0.0048(6) 0.0015(6) 0.0103(6)
N5 0.0702(10) 0.0576(8) 0.0404(8) -0.0095(8) -0.0114(7) 0.0191(7)
N42 0.0479(7) 0.0579(8) 0.0403(8) -0.0013(6) -0.0047(7) 0.0105(7)
N45 0.0651(9) 0.0529(8) 0.0488(9) -0.0062(7) 0.0006(8) 0.0169(7)

loop_
_atom_type_symbol
_atom_type_description
_atom_type_scat_dispersion_real
_atom_type_scat_dispersion_imag
_atom_type_scat_source
C C 0.0033 0.0000 'International Tables Vol C Tables 4.2.6.8 and 6.1.1.4'
H H 0.0000 0.0000 'International Tables Vol C Tables 4.2.6.8 and 6.1.1.4'
N N 0.0061 0.0000 'International Tables Vol C Tables 4.2.6.8 and 6.1.1.4'

loop_
_geom_angle_atom_site_label_1
_geom_angle_atom_site_label_2
_geom_angle_atom_site_label_3
_geom_angle_site_symmetry_1
_geom_angle_site_symmetry_3
_geom_angle
_geom_angle_publ_flag
N3 C4 N5 . . 126.24(14) ?
N3 C4 C41 . . 117.35(12) ?
N5 C4 C41 . . 116.35(14) ?
C12 C11 N2 . . 121.86(14) ?
C12 C11 C16 . . 119.09(17) ?
N2 C11 C16 . . 119.03(17) ?
C11 C12 C13 . . 119.61(17) ?
C11 C12 H12 . . 120.2 ?
C13 C12 H12 . . 120.2 ?
C14 C13 C12 . . 121.6(2) ?
C14 C13 H13 . . 119.2 ?
C12 C13 H13 . . 119.2 ?
C13 C14 C15 . . 118.77(19) ?
C13 C14 H14 . . 120.6 ?
C15 C14 H14 . . 120.6 ?
C14 C15 C16 . . 121.21(18) ?
C14 C15 H15 . . 119.4 ?
C16 C15 H15 . . 119.4 ?
C15 C16 C11 . . 119.6(2) ?
C15 C16 H16 . . 120.2 ?
C11 C16 H16 . . 120.2 ?
N42 C41 C46 . . 120.70(13) ?
N42 C41 C4 . . 116.70(13) ?
C46 C41 C4 . . 122.60(14) ?
N42 C43 C44 . . 121.89(16) ?
N42 C43 H43 . . 119.1 ?
C44 C43 H43 . . 119.1 ?
N45 C44 C43 . . 122.19(16) ?
N45 C44 H44 . . 118.9 ?
C43 C44 H44 . . 118.9 ?
N45 C46 C41 . . 122.17(14) ?
N45 C46 H46 . . 118.9 ?
C41 C46 H46 . . 118.9 ?
N3 N2 C11 . . 118.70(15) ?
N3 N2 H2 . . 117.2(13) ?
C11 N2 H2 . . 116.4(13) ?
C4 N3 N2 . . 115.90(13) ?
C4 N5 H5A . . 117.4(11) ?
C4 N5 H5B . . 112.6(12) ?
H5A N5 H5B . . 125.7(18) ?
C43 N42 C41 . . 116.70(14) ?
C46 N45 C44 . . 116.30(15) ?

loop_
_geom_bond_atom_site_label_1
_geom_bond_atom_site_label_2
_geom_bond_site_symmetry_2
_geom_bond_distance
_geom_bond_publ_flag
C4 N3 . 1.288(2) ?
C4 N5 . 1.3573(19) ?
C4 C41 . 1.473(2) ?
C11 C12 . 1.383(3) ?
C11 N2 . 1.386(2) ?
C11 C16 . 1.396(2) ?
C12 C13 . 1.385(3) ?
C12 H12 . 0.9300 ?
C13 C14 . 1.363(3) ?
C13 H13 . 0.9300 ?
C14 C15 . 1.376(3) ?
C14 H14 . 0.9300 ?
C15 C16 . 1.380(3) ?
C15 H15 . 0.9300 ?
C16 H16 . 0.9300 ?
C41 N42 . 1.334(2) ?
C41 C46 . 1.393(2) ?
C43 N42 . 1.332(2) ?
C43 C44 . 1.369(3) ?
C43 H43 . 0.9300 ?
C44 N45 . 1.327(2) ?
C44 H44 . 0.9300 ?
C46 N45 . 1.3253(19) ?
C46 H46 . 0.9300 ?
N2 N3 . 1.3784(18) ?
N2 H2 . 0.827(18) ?
N5 H5A . 0.894(18) ?
N5 H5B . 0.921(18) ?

loop_
_geom_hbond_atom_site_label_D
_geom_hbond_atom_site_label_H
_geom_hbond_atom_site_label_A
_geom_hbond_site_symmetry_A
_geom_hbond_distance_DH
_geom_hbond_distance_HA
_geom_hbond_distance_DA
_geom_hbond_angle_DHA
N5 H5B N3 3_554 0.921(18) 2.54(2) 3.106(2) 119.9(15)
N5 H5A N45 3_564 0.894(18) 2.135(19) 3.005(2) 164.1(15)

loop_
_geom_torsion_atom_site_label_1
_geom_torsion_atom_site_label_2
_geom_torsion_atom_site_label_3
_geom_torsion_atom_site_label_4
_geom_torsion_site_symmetry_1
_geom_torsion_site_symmetry_2
_geom_torsion_site_symmetry_3
_geom_torsion_site_symmetry_4
_geom_torsion
_geom_torsion_publ_flag
N2 C11 C12 C13 . . . . 176.69(16) ?
C16 C11 C12 C13 . . . . -1.9(3) ?
C11 C12 C13 C14 . . . . 0.2(3) ?
C12 C13 C14 C15 . . . . 1.2(3) ?
C13 C14 C15 C16 . . . . -1.0(3) ?
C14 C15 C16 C11 . . . . -0.7(3) ?
C12 C11 C16 C15 . . . . 2.1(3) ?
N2 C11 C16 C15 . . . . -176.50(18) ?
N3 C4 C41 N42 . . . . -176.93(14) ?
N5 C4 C41 N42 . . . . 5.8(2) ?
N3 C4 C41 C46 . . . . 4.1(2) ?
N5 C4 C41 C46 . . . . -173.24(15) ?
N42 C43 C44 N45 . . . . -2.0(3) ?
N42 C41 C46 N45 . . . . -1.9(3) ?
C4 C41 C46 N45 . . . . 177.09(14) ?
C12 C11 N2 N3 . . . . 13.7(2) ?
C16 C11 N2 N3 . . . . -167.66(15) ?
N5 C4 N3 N2 . . . . -1.2(2) ?
C41 C4 N3 N2 . . . . -178.19(13) ?
C11 N2 N3 C4 . . . . 174.57(14) ?
C44 C43 N42 C41 . . . . 1.7(2) ?
C46 C41 N42 C43 . . . . 0.1(2) ?
C4 C41 N42 C43 . . . . -178.91(15) ?
C41 C46 N45 C44 . . . . 1.6(3) ?
C43 C44 N45 C46 . . . . 0.2(3) ?

loop_
_cod_related_entry_id
_cod_related_entry_database
_cod_related_entry_code
1 ChemSpider 7846690
